data_9007161
loop_
_publ_author_name
'Angel, R. J.'
'Shaw, C. S. J.'
'Gibbs, G. V.'

_publ_section_title
;
 Compression mechanisms of coesite
 Sample: X1air, in air, P = 0.0001 GPa
;
_journal_name_full 'Physics and Chemistry of Minerals'
_journal_page_first 167
_journal_page_last 176
_journal_paper_doi 10.1007/s00269-003-0303-9
_journal_volume 30
_journal_year 2003
_chemical_formula_sum 'O2 Si'
_chemical_name_mineral Coesite
_space_group_IT_number 15
_symmetry_space_group_name_Hall '-C 2yc'
_symmetry_space_group_name_H-M 'C 1 2/c 1'
_cell_angle_alpha 90
_cell_angle_beta 120.330
_cell_angle_gamma 90
_cell_length_a 7.1366
_cell_length_b 12.3723
_cell_length_c 7.1749
_cell_formula_units_Z 16
_cell_volume 546.808
_database_code_amcsd 0008746
_diffrn_ambient_pressure 100
_exptl_crystal_density_diffrn 2.919
_cod_original_formula_sum 'Si O2'
_cod_database_code 9007161

loop_
_symmetry_equiv_pos_as_xyz
x,y,z
1/2+x,1/2+y,z
x,-y,1/2+z
1/2+x,1/2-y,1/2+z
-x,y,1/2-z
1/2-x,1/2+y,1/2-z
-x,-y,-z
1/2-x,1/2-y,-z

loop_
_atom_site_aniso_label
_atom_site_aniso_U_11
_atom_site_aniso_U_22
_atom_site_aniso_U_33
_atom_site_aniso_U_12
_atom_site_aniso_U_13
_atom_site_aniso_U_23
Si1 0.00717 0.00535 0.00738 -0.00093 0.00352 -0.00050
Si2 0.00803 0.00620 0.00694 -0.00035 0.00406 -0.00012
O1 0.01115 0.00698 0.01341 -0.00417 0.00599 -0.00260
O2 0.01288 0.01109 0.00758 0.00000 0.00657 0.00000
O3 0.01076 0.01218 0.01282 -0.00220 0.00812 -0.00039
O4 0.01269 0.01179 0.00699 -0.00263 0.00251 -0.00175
O5 0.01115 0.00574 0.01477 -0.00015 0.00638 0.00058

loop_
_atom_site_label
_atom_site_fract_x
_atom_site_fract_y
_atom_site_fract_z
_atom_site_U_iso_or_equiv
Si1 0.14023 0.10836 0.07236 0.00673
Si2 0.50676 0.15804 0.54067 0.00694
O1 0.00000 0.00000 0.00000 0.01064
O2 0.50000 0.11637 0.75000 0.00993
O3 0.26630 0.12316 0.94020 0.01099
O4 0.31100 0.10382 0.32800 0.01169
O5 0.01730 0.21194 0.47890 0.01064

loop_
_cod_related_entry_id
_cod_related_entry_database
_cod_related_entry_code
1 AMCSD 0008746
